data_1520787
loop_
_publ_author_name
'Arai, H.'
'Tsuda, M.'
'Sakurai, Y.'

_publ_section_title
;
 Lithium nickelate electrodes with enhanced high-temperature performance
 and thermal stability
;
_journal_name_full 'Journal of Power Sources'
_journal_page_first 76
_journal_page_last 81
_journal_volume 90
_journal_year 2000
_chemical_formula_sum 'Li1.01 Mn0.1 Ni0.89 O2'
_chemical_name_systematic '(Li0.97 Ni0.03) (Li0.04 Ni0.86 Mn0.1) O2'
_space_group_IT_number 166
_symmetry_space_group_name_Hall '-R 3 2"'
_symmetry_space_group_name_H-M 'R -3 m :H'
_cell_angle_alpha 90
_cell_angle_beta 90
_cell_angle_gamma 120
_cell_formula_units_Z 3
_cell_length_a 2.8709
_cell_length_b 2.8709
_cell_length_c 14.179
_cell_volume 101.207
_citation_journal_id_ASTM JPSODZ
_cod_data_source_file Arai_JPSODZ_2000_1636.cif
_cod_data_source_block Li1.01Mn0.1Ni0.89O2
_cod_original_cell_volume 101.2074
_cod_database_code 1520787

loop_
_symmetry_equiv_pos_as_xyz
x,y,z
-y,x-y,z
-x+y,-x,z
y,x,-z
-x,-x+y,-z
x-y,-y,-z
-x,-y,-z
y,-x+y,-z
x-y,x,-z
-y,-x,z
x,x-y,z
-x+y,y,z
x+2/3,y+1/3,z+1/3
-y+2/3,x-y+1/3,z+1/3
-x+y+2/3,-x+1/3,z+1/3
y+2/3,x+1/3,-z+1/3
-x+2/3,-x+y+1/3,-z+1/3
x-y+2/3,-y+1/3,-z+1/3
-x+2/3,-y+1/3,-z+1/3
y+2/3,-x+y+1/3,-z+1/3
x-y+2/3,x+1/3,-z+1/3
-y+2/3,-x+1/3,z+1/3
x+2/3,x-y+1/3,z+1/3
-x+y+2/3,y+1/3,z+1/3
x+1/3,y+2/3,z+2/3
-y+1/3,x-y+2/3,z+2/3
-x+y+1/3,-x+2/3,z+2/3
y+1/3,x+2/3,-z+2/3
-x+1/3,-x+y+2/3,-z+2/3
x-y+1/3,-y+2/3,-z+2/3
-x+1/3,-y+2/3,-z+2/3
y+1/3,-x+y+2/3,-z+2/3
x-y+1/3,x+2/3,-z+2/3
-y+1/3,-x+2/3,z+2/3
x+1/3,x-y+2/3,z+2/3
-x+y+1/3,y+2/3,z+2/3

loop_
_atom_site_label
_atom_site_type_symbol
_atom_site_fract_x
_atom_site_fract_y
_atom_site_fract_z
_atom_site_occupancy
_atom_site_U_iso_or_equiv
Li1 Li+1 0 0 0.5 0.97 0.0
Mn1 Mn+3 0 0 0 0.1 0.0
Ni2 Ni+3 0 0 0 0.86 0.0
O1 O-2 0 0 0.259 1 0.0
Li2 Li+1 0 0 0 0.04 0.0
Ni1 Ni+3 0 0 0.5 0.03 0.0
